data_4132084
loop_
_publ_author_name
'Purdum, Geoffrey E.'
'Telesz, Nicholas G.'
'Jarolimek, Karol'
'Ryno, Sean M.'
'Gessner, Thomas'
'Davy, Nicholas C.'
'Petty, 2nd, Anthony J'
'Zhen, Yonggang'
'Shu, Ying'
'Facchetti, Antonio'
'Collis, Gavin E.'
'Hu, Wenping'
'Wu, Chao'
'Anthony, John E.'
'Weitz, R. Thomas'
'Risko, Chad'
'Loo, Yueh-Lin'

_publ_section_title
;
 Presence of Short Intermolecular Contacts Screens for Kinetic Stability
 in Packing Polymorphs.
;
_journal_issue 24
_journal_name_full 'Journal of the American Chemical Society'
_journal_page_first 7519
_journal_page_last 7525
_journal_paper_doi 10.1021/jacs.8b01421
_journal_volume 140
_journal_year 2018
_chemical_formula_sum 'C22 H6 Br2 F14 N2 O4'
_chemical_formula_weight 788.11
_chemical_name_common 'GEP7 phase 2'
_space_group_crystal_system monoclinic
_space_group_IT_number 14
_space_group_name_Hall '-P 2ybc'
_space_group_name_H-M_alt 'P 1 21/c 1'
_atom_sites_solution_hydrogens geom
_cell_angle_alpha 90
_cell_angle_beta 104.270(4)
_cell_angle_gamma 90
_cell_formula_units_Z 2
_cell_length_a 12.0361(9)
_cell_length_b 16.7027(12)
_cell_length_c 5.9578(5)
_cell_measurement_reflns_used 9917
_cell_measurement_temperature 100.(2)
_cell_measurement_theta_max 72.3314
_cell_measurement_theta_min 3.7894
_cell_volume 1160.77(16)
_computing_cell_refinement 'SAINT V8.38A (Bruker AXS Inc., 2017)'
_computing_data_collection 'Bruker Instrument Service vV6.2.6'
_computing_data_reduction 'SAINT V8.38A (Bruker AXS Inc., 2017)'
_computing_molecular_graphics 'shelXle (C.B. Huebschle, rev 833)'
_computing_structure_refinement 'SHELXL-2014/7 (Sheldrick, 2014)'
_computing_structure_solution 'SHELXT (Sheldrick, 2016)'
_diffrn_ambient_temperature 100.(2)
_diffrn_detector_area_resol_mean 10.4167
_diffrn_measured_fraction_theta_full 0.997
_diffrn_measured_fraction_theta_max 0.997
_diffrn_measurement_device_type 'Bruker D8 Venture Photon 100 CMOS'
_diffrn_radiation_type 'Cu K\a'
_diffrn_radiation_wavelength 1.54178
_diffrn_reflns_av_R_equivalents 0.0563
_diffrn_reflns_av_unetI/netI 0.0414
_diffrn_reflns_limit_h_max 14
_diffrn_reflns_limit_h_min -14
_diffrn_reflns_limit_k_max 20
_diffrn_reflns_limit_k_min -20
_diffrn_reflns_limit_l_max 7
_diffrn_reflns_limit_l_min -6
_diffrn_reflns_number 11148
_diffrn_reflns_theta_full 72.32
_diffrn_reflns_theta_max 72.32
_diffrn_reflns_theta_min 2.65
_diffrn_source 'I\mS microfocus source'
_exptl_absorpt_coefficient_mu 5.878
_exptl_absorpt_correction_T_max 0.89
_exptl_absorpt_correction_T_min 0.58
_exptl_absorpt_correction_type multi-scan
_exptl_absorpt_process_details 'SADABS V2014/5 (Bruker AXS Inc.)'
_exptl_crystal_colour 'translucent pale yellow'
_exptl_crystal_density_diffrn 2.255
_exptl_crystal_density_method 'not measured'
_exptl_crystal_description needle
_exptl_crystal_F_000 760
_exptl_crystal_size_max 0.181
_exptl_crystal_size_mid 0.036
_exptl_crystal_size_min 0.021
_refine_diff_density_max 1.236
_refine_diff_density_min -0.801
_refine_ls_extinction_method none
_refine_ls_goodness_of_fit_ref 1.090
_refine_ls_hydrogen_treatment constr
_refine_ls_matrix_type full
_refine_ls_number_parameters 200
_refine_ls_number_reflns 2280
_refine_ls_number_restraints 0
_refine_ls_restrained_S_all 1.090
_refine_ls_R_factor_all 0.0385
_refine_ls_R_factor_gt 0.0372
_refine_ls_shift/su_max 0.001
_refine_ls_shift/su_mean 0.000
_refine_ls_structure_factor_coef Fsqd
_refine_ls_weighting_details 'w=1/[\s^2^(Fo^2^)+(0.0532P)^2^+1.9393P] where P=(Fo^2^+2Fc^2^)/3'
_refine_ls_weighting_scheme calc
_refine_ls_wR_factor_gt 0.0928
_refine_ls_wR_factor_ref 0.0942
_reflns_number_gt 2210
_reflns_number_total 2280
_reflns_threshold_expression 'I > 2\s(I)'
_cod_data_source_file ja8b01421_si_004.cif
_cod_data_source_block PDJGEP7
_cod_database_code 4132084

loop_
_space_group_symop_operation_xyz
'x, y, z'
'-x, y+1/2, -z+1/2'
'-x, -y, -z'
'x, -y-1/2, z-1/2'

loop_
_atom_site_type_symbol
_atom_site_label
_atom_site_fract_x
_atom_site_fract_y
_atom_site_fract_z
_atom_site_U_iso_or_equiv
_atom_site_adp_type
_atom_site_calc_flag
_atom_site_refinement_flags_adp
_atom_site_refinement_flags_posn
_atom_site_occupancy
Br Br1 0.41071(4) 0.67553(2) 0.47754(8) 0.01807(14) Uani d . . 1
F F1 -0.2072(3) 0.33232(19) 0.2448(7) 0.0392(8) Uani d . . 1
F F2 -0.1603(2) 0.45177(16) 0.1655(6) 0.0328(6) Uani d . . 1
F F3 -0.1502(3) 0.3544(2) -0.0650(6) 0.0379(8) Uani d . . 1
F F4 0.0062(2) 0.27774(14) 0.2793(5) 0.0251(6) Uani d . . 1
F F5 -0.0036(2) 0.37594(16) 0.5158(5) 0.0264(6) Uani d . . 1
F F6 0.0688(2) 0.48106(13) 0.2336(5) 0.0217(5) Uani d . . 1
F F7 0.0745(2) 0.38510(15) -0.0103(5) 0.0207(5) Uani d . . 1
O O1 0.2953(3) 0.30030(18) 0.0446(6) 0.0218(7) Uani d . . 1
O O2 0.3066(3) 0.51909(18) 0.4992(6) 0.0195(6) Uani d . . 1
N N1 0.2915(3) 0.4140(2) 0.2531(7) 0.0157(7) Uani d . . 1
C C1 -0.1342(4) 0.3744(3) 0.1549(9) 0.0243(9) Uani d . . 1
C C2 -0.0107(4) 0.3573(2) 0.2942(8) 0.0180(8) Uani d . . 1
C C3 0.0853(4) 0.4014(2) 0.2156(8) 0.0166(8) Uani d . . 1
C C4 0.2047(3) 0.3780(2) 0.3577(8) 0.0164(8) Uani d . . 1
H H4A 0.21581 0.397109 0.519061 0.02 Uiso calc U R 1
H H4B 0.212704 0.318999 0.360857 0.02 Uiso calc U R 1
C C5 0.3354(3) 0.4899(2) 0.3376(7) 0.0153(8) Uani d . . 1
C C6 0.4179(4) 0.5280(2) 0.2220(7) 0.0153(7) Uani d . . 1
C C7 0.4591(4) 0.4837(2) 0.0530(7) 0.0140(8) Uani d . . 1
C C8 0.4167(4) 0.4059(2) -0.0116(7) 0.0152(7) Uani d . . 1
C C9 0.3306(4) 0.3682(3) 0.0938(8) 0.0166(9) Uani d . . 1
C C10 0.4605(4) 0.6057(2) 0.2720(8) 0.0151(8) Uani d . . 1
C C11 0.5428(4) 0.6373(2) 0.1694(8) 0.0180(9) Uani d . . 1
H H11 0.571232 0.689828 0.209484 0.022 Uiso calc U R 1

loop_
_atom_site_aniso_label
_atom_site_aniso_U_11
_atom_site_aniso_U_22
_atom_site_aniso_U_33
_atom_site_aniso_U_12
_atom_site_aniso_U_13
_atom_site_aniso_U_23
Br1 0.0187(2) 0.0108(2) 0.0253(2) -0.00038(14) 0.0065(2) -0.00515(16)
F1 0.0216(15) 0.0391(17) 0.060(2) -0.0082(12) 0.0170(15) 0.0082(15)
F2 0.0228(12) 0.0288(13) 0.0483(18) 0.0068(10) 0.0116(14) 0.0044(15)
F3 0.0198(14) 0.056(2) 0.0327(17) -0.0047(14) -0.0029(13) -0.0069(16)
F4 0.0262(12) 0.0114(10) 0.0385(15) -0.0031(9) 0.0096(13) 0.0009(12)
F5 0.0294(15) 0.0267(14) 0.0253(14) -0.0012(11) 0.0111(12) 0.0005(11)
F6 0.0185(11) 0.0104(10) 0.0345(15) 0.0019(9) 0.0033(11) 0.0031(10)
F7 0.0199(13) 0.0241(12) 0.0174(12) -0.0013(10) 0.0032(11) -0.0011(11)
O1 0.0255(17) 0.0102(14) 0.0315(18) -0.0045(12) 0.0104(14) -0.0051(12)
O2 0.0209(16) 0.0164(14) 0.0222(15) -0.0019(12) 0.0070(13) -0.0048(13)
N1 0.0136(16) 0.0113(15) 0.0210(19) -0.0018(13) 0.0018(14) -0.0013(13)
C1 0.020(2) 0.028(2) 0.026(2) -0.0012(17) 0.009(2) 0.002(2)
C2 0.024(2) 0.0130(18) 0.018(2) 0.0009(16) 0.0063(17) -0.0005(16)
C3 0.0163(19) 0.0121(17) 0.021(2) 0.0005(15) 0.0034(16) 0.0001(15)
C4 0.0149(18) 0.0111(16) 0.022(2) -0.0023(13) 0.0018(18) 0.0013(17)
C5 0.0120(19) 0.0111(16) 0.021(2) 0.0035(15) -0.0003(16) 0.0010(15)
C6 0.0132(18) 0.0107(17) 0.0192(18) 0.0015(15) -0.0014(17) 0.0000(14)
C7 0.0122(16) 0.0071(16) 0.020(2) 0.0026(14) -0.0014(15) 0.0006(15)
C8 0.0138(16) 0.0093(15) 0.0188(18) 0.0008(14) -0.0029(17) 0.0030(15)
C9 0.0129(19) 0.0119(18) 0.024(2) 0.0022(16) 0.0025(18) 0.0012(17)
C10 0.0151(18) 0.0098(17) 0.019(2) 0.0047(15) 0.0015(16) -0.0014(16)
C11 0.0146(18) 0.0086(17) 0.028(2) 0.0000(16) -0.0007(17) -0.0007(15)

loop_
_atom_type_symbol
_atom_type_description
_atom_type_scat_dispersion_real
_atom_type_scat_dispersion_imag
_atom_type_scat_source
C C 0.0181 0.0091 'International Tables Vol C Tables 4.2.6.8 and 6.1.1.4'
H H 0.0000 0.0000 'International Tables Vol C Tables 4.2.6.8 and 6.1.1.4'
N N 0.0311 0.0180 'International Tables Vol C Tables 4.2.6.8 and 6.1.1.4'
O O 0.0492 0.0322 'International Tables Vol C Tables 4.2.6.8 and 6.1.1.4'
F F 0.0727 0.0534 'International Tables Vol C Tables 4.2.6.8 and 6.1.1.4'
Br Br -0.6763 1.2805 'International Tables Vol C Tables 4.2.6.8 and 6.1.1.4'

loop_
_geom_angle_atom_site_label_1
_geom_angle_atom_site_label_2
_geom_angle_atom_site_label_3
_geom_angle_site_symmetry_1
_geom_angle
C9 N1 C5 . 125.2(4)
C9 N1 C4 . 117.3(3)
C5 N1 C4 . 117.2(3)
F3 C1 F2 . 108.2(4)
F3 C1 F1 . 108.4(4)
F2 C1 F1 . 107.7(4)
F3 C1 C2 . 111.9(4)
F2 C1 C2 . 111.1(4)
F1 C1 C2 . 109.3(4)
F5 C2 F4 . 108.6(3)
F5 C2 C3 . 108.6(4)
F4 C2 C3 . 108.4(3)
F5 C2 C1 . 107.9(4)
F4 C2 C1 . 106.7(3)
C3 C2 C1 . 116.5(4)
F7 C3 F6 . 107.3(3)
F7 C3 C4 . 110.3(4)
F6 C3 C4 . 110.1(3)
F7 C3 C2 . 108.2(3)
F6 C3 C2 . 108.1(3)
C4 C3 C2 . 112.6(4)
N1 C4 C3 . 109.2(3)
O2 C5 N1 . 119.4(4)
O2 C5 C6 . 123.6(4)
N1 C5 C6 . 116.9(4)
C10 C6 C7 . 117.1(4)
C10 C6 C5 . 123.5(4)
C7 C6 C5 . 119.4(3)
C7 C7 C8 3_665 118.6(5)
C7 C7 C6 3_665 121.3(5)
C8 C7 C6 . 120.1(4)
C11 C8 C7 3_665 120.4(4)
C11 C8 C9 3_665 118.3(4)
C7 C8 C9 . 121.3(4)
O1 C9 N1 . 121.3(4)
O1 C9 C8 . 122.2(4)
N1 C9 C8 . 116.5(4)
C11 C10 C6 . 121.5(4)
C11 C10 Br1 . 115.1(3)
C6 C10 Br1 . 123.4(3)
C8 C11 C10 3_665 121.0(4)

loop_
_geom_bond_atom_site_label_1
_geom_bond_atom_site_label_2
_geom_bond_site_symmetry_2
_geom_bond_distance
Br1 C10 . 1.893(4)
F1 C1 . 1.336(6)
F2 C1 . 1.335(5)
F3 C1 . 1.319(7)
F4 C2 . 1.351(5)
F5 C2 . 1.339(5)
F6 C3 . 1.353(4)
F7 C3 . 1.348(5)
O1 C9 . 1.221(6)
O2 C5 . 1.204(5)
N1 C9 . 1.389(6)
N1 C5 . 1.416(5)
N1 C4 . 1.471(5)
C1 C2 . 1.540(6)
C2 C3 . 1.537(6)
C3 C4 . 1.528(6)
C5 C6 . 1.484(6)
C6 C10 . 1.399(5)
C6 C7 . 1.433(6)
C7 C7 3_665 1.404(8)
C7 C8 . 1.415(5)
C8 C11 3_665 1.367(6)
C8 C9 . 1.479(6)
C10 C11 . 1.390(7)
